data_4119143
loop_
_publ_author_name
'Jonathan C. Barnes'
'Michal Jur\'i\<cek'
'Nathan L. Strutt'
'Marco Frasconi'
'Srinivasan Sampath'
'Marc A. Giesener'
'Psaras L. McGrier'
'Carson J. Bruns'
'Charlotte L. Stern'
'Amy A. Sarjeant'
'J. Fraser Stoddart'

_publ_contact_author_name
;
;
_publ_section_title
;
 ExBox: A Polycyclic Aromatic Hydrocarbon Scavenger
;
_journal_name_full 'Journal of the American Chemical Society'
_journal_page_first 183
_journal_page_last 192
_journal_paper_doi 10.1021/ja307360n
_journal_volume 135
_journal_year 2013
_chemical_formula_moiety 'C48 H40 N4, 3(C2 H3 N), 0.5(C18 H12), 4(F6 P)'
_chemical_formula_sum 'C63 H55 F24 N7 P4'
_chemical_formula_weight 1490.02
_chemical_name_systematic
;
 ? 
;
_space_group_crystal_system triclinic
_space_group_IT_number 2
_space_group_name_Hall '-P 1'
_space_group_name_H-M_alt 'P -1'
_symmetry_space_group_name_Hall '-P 1'
_symmetry_space_group_name_H-M 'P -1'
_atom_sites_solution_hydrogens geom
_atom_sites_solution_primary direct
_atom_sites_solution_secondary difmap
_audit_creation_date 2012-06-19
_audit_creation_method
;
  Olex2 1.2
  (compiled May  9 2012 12:37:22, GUI svn.r4230)
;
_cell_angle_alpha 74.054(2)
_cell_angle_beta 84.440(2)
_cell_angle_gamma 64.486(2)
_cell_formula_units_Z 1
_cell_length_a 10.1427(4)
_cell_length_b 11.1096(4)
_cell_length_c 17.9530(7)
_cell_measurement_reflns_used 8269
_cell_measurement_temperature 100(2)
_cell_measurement_theta_max 64.19
_cell_measurement_theta_min 4.62
_cell_volume 1754.90(12)
_computing_cell_refinement 'SAINT V7.23A (Bruker, 2005)'
_computing_data_collection 'APEX2 V2.1-4 (Bruker, 2007)'
_computing_data_reduction 'Bruker SAINT'
_computing_molecular_graphics
;
O. V. Dolomanov, L. J. Bourhis, R. J. Gildea, J. A. K. Howard and H. Puschmann,
OLEX2: a complete structure solution, refinement and analysis program.
J. Appl. Cryst. (2009). 42, 339-341.
;
_computing_publication_material
;
O. V. Dolomanov, L. J. Bourhis, R. J. Gildea, J. A. K. Howard and H. Puschmann,
OLEX2: a complete structure solution, refinement and analysis program.
J. Appl. Cryst. (2009). 42, 339-341.
;
_computing_structure_refinement
;
XL, G.M. Sheldrick, Acta Cryst.
(2008). A64, 112-122
;
_computing_structure_solution
;
XS, G.M. Sheldrick, Acta Cryst.
(2008). A64, 112-122
;
_diffrn_ambient_temperature 100.01
_diffrn_detector_area_resol_mean 8
_diffrn_measured_fraction_theta_full 0.967
_diffrn_measured_fraction_theta_max 0.967
_diffrn_measurement_device_type 'Bruker Kappa APEX CCD area detector'
_diffrn_measurement_method '\w and \f scans'
_diffrn_radiation_monochromator 'Quazar optics'
_diffrn_radiation_type CuK\a
_diffrn_radiation_wavelength 1.54178
_diffrn_reflns_av_R_equivalents 0.0407
_diffrn_reflns_av_unetI/netI 0.0432
_diffrn_reflns_limit_h_max 11
_diffrn_reflns_limit_h_min -11
_diffrn_reflns_limit_k_max 8
_diffrn_reflns_limit_k_min -12
_diffrn_reflns_limit_l_max 20
_diffrn_reflns_limit_l_min -20
_diffrn_reflns_number 19182
_diffrn_reflns_theta_full 64.42
_diffrn_reflns_theta_max 64.42
_diffrn_reflns_theta_min 4.57
_diffrn_source microsource
_diffrn_standards_number 0
_exptl_absorpt_coefficient_mu 1.959
_exptl_absorpt_correction_T_max 0.7525
_exptl_absorpt_correction_T_min 0.5695
_exptl_absorpt_correction_type multi-scan
_exptl_absorpt_process_details
;
SADABS-2008/1 (Bruker,2008) was used for absorption correction.
wR2(int) was 0.0909 before and 0.0529 after correction.
The Ratio of minimum to maximum transmission is 0.7568.
The \l/2 correction factor is 0.0015.
;
_exptl_crystal_colour orange
_exptl_crystal_colour_primary orange
_exptl_crystal_density_diffrn 1.410
_exptl_crystal_description tabular
_exptl_crystal_F_000 758
_exptl_crystal_size_max 0.758
_exptl_crystal_size_mid 0.218
_exptl_crystal_size_min 0.12
_refine_diff_density_max 1.299
_refine_diff_density_min -0.773
_refine_diff_density_rms 0.128
_refine_ls_extinction_method none
_refine_ls_goodness_of_fit_ref 1.686
_refine_ls_hydrogen_treatment constr
_refine_ls_matrix_type full
_refine_ls_number_parameters 569
_refine_ls_number_reflns 5682
_refine_ls_number_restraints 108
_refine_ls_restrained_S_all 1.686
_refine_ls_R_factor_all 0.1224
_refine_ls_R_factor_gt 0.1085
_refine_ls_shift/su_max 0.013
_refine_ls_shift/su_mean 0.002
_refine_ls_structure_factor_coef Fsqd
_refine_ls_weighting_details 'calc w=1/[\s^2^(Fo^2^)+(0.2000P)^2^+0.0000P] where P=(Fo^2^+2Fc^2^)/3'
_refine_ls_weighting_scheme calc
_refine_ls_wR_factor_gt 0.3481
_refine_ls_wR_factor_ref 0.3728
_reflns_number_gt 4587
_reflns_number_total 5682
_reflns_threshold_expression >2sigma(I)
_cod_data_source_file ja307360n_si_008.cif
_cod_data_source_block n2003
_cod_database_code 4119143

loop_
_space_group_symop_id
_space_group_symop_operation_xyz
1 'x, y, z'
2 '-x, -y, -z'

loop_
_atom_site_label
_atom_site_type_symbol
_atom_site_fract_x
_atom_site_fract_y
_atom_site_fract_z
_atom_site_U_iso_or_equiv
_atom_site_adp_type
_atom_site_occupancy
_atom_site_symmetry_multiplicity
_atom_site_calc_flag
_atom_site_refinement_flags
_atom_site_disorder_assembly
_atom_site_disorder_group
N1 N -0.0503(3) 0.4850(3) 0.7487(2) 0.0398(8) Uani 1 1 d . . .
N2 N 0.0853(4) 1.0129(4) 0.1309(2) 0.0475(9) Uani 1 1 d . . .
C1 C -0.0691(5) 0.4369(4) 0.8337(2) 0.0420(10) Uani 1 1 d . . .
H1A H 0.0162 0.3497 0.8562 0.050 Uiso 1 1 calc R . .
H1B H -0.1579 0.4194 0.8427 0.050 Uiso 1 1 calc R . .
C2 C -0.1591(5) 0.5291(5) 0.6980(3) 0.0451(10) Uani 1 1 d . . .
H2 H -0.2482 0.5234 0.7155 0.054 Uiso 1 1 calc R . .
C3 C -0.1445(5) 0.5826(5) 0.6207(3) 0.0471(11) Uani 1 1 d . . .
H3 H -0.2227 0.6104 0.5855 0.057 Uiso 1 1 calc R . .
C4 C -0.0184(5) 0.5971(4) 0.5928(2) 0.0421(10) Uani 1 1 d . . .
C5 C 0.0941(5) 0.5478(5) 0.6475(3) 0.0482(11) Uani 1 1 d . . .
H5 H 0.1841 0.5523 0.6310 0.058 Uiso 1 1 calc R . .
C6 C 0.0786(5) 0.4934(5) 0.7243(3) 0.0470(11) Uani 1 1 d . . .
H6 H 0.1565 0.4617 0.7605 0.056 Uiso 1 1 calc R . .
C7 C 0.0000(5) 0.6587(5) 0.5111(3) 0.0445(10) Uani 1 1 d . . .
C8 C -0.1175(5) 0.7234(5) 0.4570(3) 0.0485(11) Uani 1 1 d . . .
H8 H -0.2097 0.7240 0.4732 0.058 Uiso 1 1 calc R . .
C9 C -0.1016(5) 0.7858(5) 0.3813(3) 0.0510(11) Uani 1 1 d . . .
H9 H -0.1831 0.8283 0.3463 0.061 Uiso 1 1 calc R . .
C10 C 0.0311(5) 0.7882(5) 0.3547(3) 0.0481(11) Uani 1 1 d . . .
C11 C 0.1475(6) 0.7224(6) 0.4076(3) 0.0563(12) Uani 1 1 d . . .
H11 H 0.2406 0.7185 0.3907 0.068 Uiso 1 1 calc R . .
C12 C 0.1318(5) 0.6624(6) 0.4840(3) 0.0576(13) Uani 1 1 d . . .
H12 H 0.2130 0.6226 0.5190 0.069 Uiso 1 1 calc R . .
C13 C 0.0481(5) 0.8612(5) 0.2752(3) 0.0473(11) Uani 1 1 d . . .
C14 C -0.0666(5) 0.9726(5) 0.2326(3) 0.0539(12) Uani 1 1 d . . .
H14 H -0.1620 0.9992 0.2530 0.065 Uiso 1 1 calc R . .
C15 C -0.0458(5) 1.0468(5) 0.1607(3) 0.0506(11) Uani 1 1 d . . .
H15 H -0.1270 1.1234 0.1323 0.061 Uiso 1 1 calc R . .
C16 C 0.1979(5) 0.9028(5) 0.1689(3) 0.0522(12) Uani 1 1 d . . .
H16 H 0.2911 0.8776 0.1458 0.063 Uiso 1 1 calc R . .
C17 C 0.1847(6) 0.8238(5) 0.2403(3) 0.0549(12) Uani 1 1 d . . .
H17 H 0.2672 0.7446 0.2658 0.066 Uiso 1 1 calc R . .
C18 C 0.1075(5) 1.1063(5) 0.0572(3) 0.0504(11) Uani 1 1 d . . .
H18A H 0.0302 1.1329 0.0184 0.061 Uiso 1 1 calc R . .
H18B H 0.2034 1.0578 0.0355 0.061 Uiso 1 1 calc R . .
C19 C 0.1012(5) 1.2335(5) 0.0755(2) 0.0452(10) Uani 1 1 d . . .
C20 C -0.0318(5) 1.3482(5) 0.0714(2) 0.0437(10) Uani 1 1 d . . .
H20 H -0.1161 1.3517 0.0503 0.052 Uiso 1 1 calc R . .
C21 C -0.0412(4) 1.4577(4) 0.0982(2) 0.0429(10) Uani 1 1 d . . .
H21 H -0.1323 1.5356 0.0958 0.051 Uiso 1 1 calc R . .
C22 C 0.0827(5) 1.4534(4) 0.1285(2) 0.0424(10) Uani 1 1 d . . .
C23 C 0.2166(5) 1.3403(5) 0.1285(3) 0.0523(12) Uani 1 1 d . . .
H23 H 0.3024 1.3384 0.1469 0.063 Uiso 1 1 calc R . .
C24 C 0.2258(5) 1.2313(5) 0.1022(3) 0.0524(12) Uani 1 1 d . . .
H24 H 0.3175 1.1551 0.1024 0.063 Uiso 1 1 calc R . .
N3 N 0.2239(5) 0.7566(5) 0.0344(3) 0.0610(11) Uani 1 1 d . . .
C43 C 0.3442(5) 0.7248(5) 0.0226(3) 0.0515(12) Uani 1 1 d . . .
C44 C 0.4986(6) 0.6863(7) 0.0068(4) 0.0738(17) Uani 1 1 d . . .
H44A H 0.5161 0.6823 -0.0473 0.111 Uiso 1 1 calc R . .
H44B H 0.5569 0.5956 0.0411 0.111 Uiso 1 1 calc R . .
H44C H 0.5268 0.7551 0.0159 0.111 Uiso 1 1 calc R . .
N4 N 0.5743(11) 0.6234(11) 0.5010(7) 0.088(3) Uani 0.50 1 d P . .
C45 C 0.5510(8) 0.6579(10) 0.4354(6) 0.048(2) Uani 0.50 1 d P . .
C46 C 0.5274(9) 0.6991(11) 0.3549(6) 0.054(2) Uani 0.50 1 d P . .
H46A H 0.6184 0.6947 0.3290 0.081 Uiso 0.50 1 calc PR . .
H46B H 0.4517 0.7940 0.3398 0.081 Uiso 0.50 1 calc PR . .
H46C H 0.4956 0.6375 0.3395 0.081 Uiso 0.50 1 calc PR . .
C25 C 0.184(3) 1.1120(19) 0.3205(11) 0.0483(13) Uani 0.25 1 d P A -1
H25 H 0.1302 1.1548 0.2728 0.058 Uiso 0.25 1 calc PR A -1
C26 C 0.321(3) 1.096(2) 0.3192(13) 0.0483(13) Uani 0.25 1 d P A -1
H26 H 0.3634 1.1257 0.2722 0.058 Uiso 0.25 1 calc PR A -1
C27 C 0.407(3) 1.0311(19) 0.3933(10) 0.0483(13) Uani 0.25 1 d P A -1
H27 H 0.5032 1.0246 0.3967 0.058 Uiso 0.25 1 calc PR A -1
C28 C 0.341(3) 0.9808(18) 0.4565(11) 0.0483(13) Uani 0.25 1 d P A -1
H28 H 0.3983 0.9319 0.5029 0.058 Uiso 0.25 1 calc PR A -1
C29 C 0.205(3) 0.9933(19) 0.4595(11) 0.0483(13) Uani 0.25 1 d P A -1
C30 C 0.121(3) 0.9588(18) 0.5171(11) 0.0483(13) Uani 0.25 1 d P A -1
H30 H 0.1649 0.9046 0.5667 0.058 Uiso 0.25 1 calc PR A -1
C31 C -0.037(2) 1.004(2) 0.5046(13) 0.0483(13) Uani 0.25 1 d P A -1
C32 C -0.121(2) 0.9573(19) 0.5769(12) 0.0483(13) Uani 0.25 1 d P A -1
C33 C -0.060(3) 0.8855(19) 0.6482(11) 0.0483(13) Uani 0.25 1 d P A -1
H33 H 0.0403 0.8593 0.6565 0.058 Uiso 0.25 1 calc PR A -1
C34 C -0.139(2) 0.8507(19) 0.7070(11) 0.0483(13) Uani 0.25 1 d P A -1
H34 H -0.0926 0.7957 0.7560 0.058 Uiso 0.25 1 calc PR A -1
C35 C -0.283(3) 0.894(2) 0.6969(12) 0.0483(13) Uani 0.25 1 d P A -1
H35 H -0.3349 0.8751 0.7423 0.058 Uiso 0.25 1 calc PR A -1
C36 C -0.363(3) 0.9595(19) 0.6304(11) 0.0483(13) Uani 0.25 1 d P A -1
H36 H -0.4638 0.9836 0.6246 0.058 Uiso 0.25 1 calc PR A -1
C37 C -0.258(3) 0.9903(19) 0.5631(11) 0.0483(13) Uani 0.25 1 d P A -1
C38 C -0.341(2) 1.0638(17) 0.4881(10) 0.0483(13) Uani 0.25 1 d P A -1
H38 H -0.4402 1.0814 0.4807 0.058 Uiso 0.25 1 calc PR A -1
C39 C -0.256(2) 1.1027(17) 0.4309(10) 0.0483(13) Uani 0.25 1 d P A -1
H39 H -0.3040 1.1567 0.3822 0.058 Uiso 0.25 1 calc PR A -1
C40 C -0.086(2) 1.0684(17) 0.4361(10) 0.0483(13) Uani 0.25 1 d P A -1
C41 C -0.027(2) 1.1114(17) 0.3679(10) 0.0483(13) Uani 0.25 1 d P A -1
H41 H -0.0778 1.1591 0.3195 0.058 Uiso 0.25 1 calc PR A -1
C42 C 0.118(3) 1.075(2) 0.3802(14) 0.0483(13) Uani 0.25 1 d P A -1
P1 P 0.64820(13) 0.89297(14) 0.14624(7) 0.0563(5) Uani 1 1 d . . .
F1 F 0.8048(9) 0.9070(8) 0.1118(3) 0.0618(19) Uani 0.572(11) 1 d PU B 1
F2 F 0.5052(6) 0.8973(8) 0.1768(4) 0.070(2) Uani 0.572(11) 1 d PU B 1
F3 F 0.7025(15) 0.7567(13) 0.1249(7) 0.071(3) Uani 0.572(11) 1 d PU B 1
F4 F 0.7366(14) 0.8195(15) 0.2274(7) 0.059(3) Uani 0.572(11) 1 d PU B 1
F5 F 0.6078(8) 1.0437(7) 0.1661(5) 0.068(2) Uani 0.572(11) 1 d PU B 1
F6 F 0.5810(9) 0.9851(8) 0.0604(4) 0.080(3) Uani 0.572(11) 1 d PU B 1
F1A F 0.7146(14) 0.9758(12) 0.0988(5) 0.074(3) Uani 0.428(11) 1 d PU B 2
F2A F 0.5628(12) 0.7880(15) 0.1949(6) 0.107(4) Uani 0.428(11) 1 d PU B 2
F3A F 0.7198(19) 0.781(2) 0.0944(7) 0.061(3) Uani 0.428(11) 1 d PU B 2
F4A F 0.771(2) 0.804(3) 0.2070(12) 0.078(5) Uani 0.428(11) 1 d PU B 2
F5A F 0.5655(16) 0.9905(15) 0.1979(6) 0.112(6) Uani 0.428(11) 1 d PU B 2
F6A F 0.5070(9) 0.9554(8) 0.0873(5) 0.063(3) Uani 0.428(11) 1 d PU B 2
P2 P 0.57695(13) 0.40332(16) 0.22607(10) 0.0664(6) Uani 1 1 d . . .
F7 F 0.5127(7) 0.2961(6) 0.2643(4) 0.135(2) Uani 1 1 d . C .
F8 F 0.6434(6) 0.5055(7) 0.1893(5) 0.159(3) Uani 1 1 d . C .
F9 F 0.7138(13) 0.350(3) 0.2700(8) 0.271(11) Uani 0.604(11) 1 d PU C 1
F10 F 0.4951(13) 0.4486(14) 0.3048(5) 0.144(4) Uani 0.604(11) 1 d PU C 1
F11 F 0.4287(6) 0.4950(12) 0.1907(6) 0.136(5) Uani 0.604(11) 1 d PU C 1
F12 F 0.6473(9) 0.3663(15) 0.1527(7) 0.160(6) Uani 0.604(11) 1 d PU C 1
F9A F 0.7129(11) 0.2685(11) 0.2206(9) 0.109(5) Uani 0.396(11) 1 d PU C 2
F10A F 0.6275(15) 0.4031(14) 0.3020(7) 0.098(4) Uani 0.396(11) 1 d PU C 2
F11A F 0.4493(15) 0.5465(15) 0.2270(11) 0.148(8) Uani 0.396(11) 1 d PU C 2
F12A F 0.5196(15) 0.4123(13) 0.1420(6) 0.101(5) Uani 0.396(11) 1 d PU C 2

loop_
_atom_site_aniso_label
_atom_site_aniso_U_11
_atom_site_aniso_U_22
_atom_site_aniso_U_33
_atom_site_aniso_U_23
_atom_site_aniso_U_13
_atom_site_aniso_U_12
N1 0.0362(17) 0.0382(18) 0.0386(18) -0.0062(14) 0.0081(13) -0.0135(14)
N2 0.062(2) 0.048(2) 0.0344(18) -0.0073(16) 0.0068(16) -0.0284(19)
C1 0.043(2) 0.043(2) 0.039(2) -0.0045(18) 0.0088(17) -0.0228(19)
C2 0.042(2) 0.046(2) 0.047(2) -0.0080(19) 0.0067(18) -0.0210(19)
C3 0.047(2) 0.054(3) 0.039(2) -0.0084(19) -0.0003(17) -0.022(2)
C4 0.050(2) 0.039(2) 0.038(2) -0.0109(18) 0.0086(17) -0.0205(18)
C5 0.043(2) 0.057(3) 0.043(2) -0.009(2) 0.0124(17) -0.025(2)
C6 0.040(2) 0.057(3) 0.040(2) -0.005(2) 0.0094(17) -0.023(2)
C7 0.056(2) 0.042(2) 0.039(2) -0.0093(18) 0.0063(18) -0.024(2)
C8 0.056(3) 0.053(3) 0.042(2) -0.008(2) 0.0080(19) -0.031(2)
C9 0.057(3) 0.057(3) 0.041(2) -0.005(2) 0.0006(19) -0.031(2)
C10 0.066(3) 0.047(3) 0.036(2) -0.0095(19) 0.0089(19) -0.032(2)
C11 0.064(3) 0.072(3) 0.040(2) -0.010(2) 0.008(2) -0.039(3)
C12 0.059(3) 0.077(3) 0.036(2) -0.006(2) 0.004(2) -0.034(3)
C13 0.063(3) 0.049(3) 0.036(2) -0.0121(19) 0.0061(19) -0.030(2)
C14 0.059(3) 0.063(3) 0.043(2) -0.003(2) 0.008(2) -0.037(2)
C15 0.056(3) 0.060(3) 0.039(2) -0.003(2) 0.0048(19) -0.034(2)
C16 0.063(3) 0.057(3) 0.036(2) -0.015(2) 0.013(2) -0.025(2)
C17 0.065(3) 0.057(3) 0.040(2) -0.014(2) 0.012(2) -0.024(2)
C18 0.062(3) 0.053(3) 0.035(2) -0.007(2) 0.0129(19) -0.028(2)
C19 0.051(2) 0.051(3) 0.031(2) -0.0060(18) 0.0140(17) -0.024(2)
C20 0.046(2) 0.048(2) 0.034(2) -0.0018(18) 0.0018(16) -0.0226(19)
C21 0.036(2) 0.043(2) 0.037(2) -0.0009(18) 0.0062(16) -0.0125(18)
C22 0.047(2) 0.041(2) 0.034(2) -0.0030(17) 0.0131(17) -0.0196(18)
C23 0.036(2) 0.059(3) 0.058(3) -0.014(2) 0.0074(18) -0.018(2)
C24 0.041(2) 0.049(3) 0.065(3) -0.018(2) 0.017(2) -0.019(2)
N3 0.061(3) 0.070(3) 0.056(2) -0.015(2) 0.0038(19) -0.033(2)
C43 0.061(3) 0.060(3) 0.046(3) -0.015(2) 0.009(2) -0.038(2)
C44 0.060(3) 0.082(4) 0.089(4) -0.021(3) 0.019(3) -0.043(3)
N4 0.069(6) 0.066(6) 0.087(8) -0.023(6) -0.017(5) 0.016(5)
C45 0.025(4) 0.048(5) 0.064(6) -0.021(4) -0.003(4) -0.003(3)
C46 0.032(4) 0.066(6) 0.051(5) -0.020(4) 0.011(3) -0.008(4)
C25 0.086(4) 0.030(2) 0.034(3) -0.016(2) 0.010(2) -0.027(3)
C26 0.086(4) 0.030(2) 0.034(3) -0.016(2) 0.010(2) -0.027(3)
C27 0.086(4) 0.030(2) 0.034(3) -0.016(2) 0.010(2) -0.027(3)
C28 0.086(4) 0.030(2) 0.034(3) -0.016(2) 0.010(2) -0.027(3)
C29 0.086(4) 0.030(2) 0.034(3) -0.016(2) 0.010(2) -0.027(3)
C30 0.086(4) 0.030(2) 0.034(3) -0.016(2) 0.010(2) -0.027(3)
C31 0.086(4) 0.030(2) 0.034(3) -0.016(2) 0.010(2) -0.027(3)
C32 0.086(4) 0.030(2) 0.034(3) -0.016(2) 0.010(2) -0.027(3)
C33 0.086(4) 0.030(2) 0.034(3) -0.016(2) 0.010(2) -0.027(3)
C34 0.086(4) 0.030(2) 0.034(3) -0.016(2) 0.010(2) -0.027(3)
C35 0.086(4) 0.030(2) 0.034(3) -0.016(2) 0.010(2) -0.027(3)
C36 0.086(4) 0.030(2) 0.034(3) -0.016(2) 0.010(2) -0.027(3)
C37 0.086(4) 0.030(2) 0.034(3) -0.016(2) 0.010(2) -0.027(3)
C38 0.086(4) 0.030(2) 0.034(3) -0.016(2) 0.010(2) -0.027(3)
C39 0.086(4) 0.030(2) 0.034(3) -0.016(2) 0.010(2) -0.027(3)
C40 0.086(4) 0.030(2) 0.034(3) -0.016(2) 0.010(2) -0.027(3)
C41 0.086(4) 0.030(2) 0.034(3) -0.016(2) 0.010(2) -0.027(3)
C42 0.086(4) 0.030(2) 0.034(3) -0.016(2) 0.010(2) -0.027(3)
P1 0.0497(8) 0.0570(9) 0.0428(8) -0.0165(6) -0.0027(6) -0.0018(6)
F1 0.065(4) 0.079(4) 0.043(3) -0.021(3) 0.012(3) -0.032(4)
F2 0.044(3) 0.073(5) 0.089(5) -0.016(4) 0.003(3) -0.024(3)
F3 0.063(5) 0.051(5) 0.095(9) -0.032(6) -0.019(6) -0.008(3)
F4 0.067(6) 0.064(7) 0.043(6) 0.001(4) -0.016(4) -0.030(5)
F5 0.074(4) 0.055(4) 0.061(5) -0.023(3) -0.011(3) -0.009(3)
F6 0.070(5) 0.096(5) 0.045(3) -0.015(3) -0.016(3) -0.008(4)
F1A 0.085(7) 0.080(7) 0.058(5) -0.001(4) -0.006(4) -0.044(6)
F2A 0.088(7) 0.105(10) 0.108(8) 0.037(6) -0.008(5) -0.060(7)
F3A 0.050(5) 0.066(8) 0.057(7) -0.027(6) 0.002(5) -0.009(4)
F4A 0.085(10) 0.069(6) 0.059(10) -0.025(7) -0.007(6) -0.007(6)
F5A 0.129(10) 0.086(9) 0.053(6) -0.033(6) 0.004(6) 0.025(7)
F6A 0.046(4) 0.064(5) 0.059(5) -0.019(4) 0.003(3) -0.004(3)
P2 0.0375(8) 0.0722(10) 0.0997(12) -0.0365(9) 0.0059(7) -0.0247(7)
F7 0.160(5) 0.107(4) 0.159(5) -0.008(3) -0.013(4) -0.088(4)
F8 0.110(4) 0.152(5) 0.235(8) -0.008(5) -0.015(4) -0.094(4)
F9 0.093(7) 0.58(3) 0.150(11) -0.077(16) -0.029(7) -0.151(13)
F10 0.133(9) 0.198(11) 0.092(6) -0.050(7) 0.002(5) -0.055(7)
F11 0.035(3) 0.175(9) 0.121(7) 0.061(7) 0.011(3) -0.034(4)
F12 0.063(5) 0.267(14) 0.158(10) -0.140(10) 0.029(6) -0.031(7)
F9A 0.066(6) 0.074(6) 0.162(12) -0.061(7) -0.023(7) 0.017(5)
F10A 0.093(9) 0.122(9) 0.096(8) -0.050(6) 0.033(6) -0.054(7)
F11A 0.092(8) 0.107(9) 0.224(18) -0.109(11) -0.071(10) 0.032(7)
F12A 0.130(12) 0.121(9) 0.091(7) -0.021(6) -0.005(7) -0.091(9)

loop_
_atom_type_symbol
_atom_type_description
_atom_type_scat_dispersion_real
_atom_type_scat_dispersion_imag
_atom_type_scat_source
C C 0.0181 0.0091 'International Tables Vol C Tables 4.2.6.8 and 6.1.1.4'
H H 0.0000 0.0000 'International Tables Vol C Tables 4.2.6.8 and 6.1.1.4'
F F 0.0727 0.0534 'International Tables Vol C Tables 4.2.6.8 and 6.1.1.4'
N N 0.0311 0.0180 'International Tables Vol C Tables 4.2.6.8 and 6.1.1.4'
P P 0.2955 0.4335 'International Tables Vol C Tables 4.2.6.8 and 6.1.1.4'

loop_
_geom_angle_atom_site_label_1
_geom_angle_atom_site_label_2
_geom_angle_atom_site_label_3
_geom_angle
_geom_angle_site_symmetry_1
_geom_angle_site_symmetry_3
C2 N1 C1 121.3(3) . .
C2 N1 C6 120.2(4) . .
C6 N1 C1 118.3(3) . .
C15 N2 C16 119.7(4) . .
C15 N2 C18 119.5(4) . .
C16 N2 C18 120.6(4) . .
N1 C1 H1A 109.9 . .
N1 C1 H1B 109.9 . .
N1 C1 C22 108.7(3) . 2_576
H1A C1 H1B 108.3 . .
C22 C1 H1A 109.9 2_576 .
C22 C1 H1B 109.9 2_576 .
N1 C2 H2 119.5 . .
N1 C2 C3 121.0(4) . .
C3 C2 H2 119.5 . .
C2 C3 H3 119.2 . .
C2 C3 C4 121.6(4) . .
C4 C3 H3 119.2 . .
C3 C4 C5 115.8(4) . .
C3 C4 C7 123.5(4) . .
C5 C4 C7 120.7(4) . .
C4 C5 H5 119.0 . .
C6 C5 C4 122.0(4) . .
C6 C5 H5 119.0 . .
N1 C6 H6 120.3 . .
C5 C6 N1 119.4(4) . .
C5 C6 H6 120.3 . .
C8 C7 C4 121.4(4) . .
C12 C7 C4 122.0(4) . .
C12 C7 C8 116.5(4) . .
C7 C8 H8 119.3 . .
C9 C8 C7 121.4(4) . .
C9 C8 H8 119.3 . .
C8 C9 H9 119.2 . .
C8 C9 C10 121.6(4) . .
C10 C9 H9 119.2 . .
C9 C10 C13 122.4(4) . .
C11 C10 C9 117.0(4) . .
C11 C10 C13 120.5(4) . .
C10 C11 H11 119.1 . .
C12 C11 C10 121.8(5) . .
C12 C11 H11 119.1 . .
C7 C12 H12 119.2 . .
C11 C12 C7 121.6(5) . .
C11 C12 H12 119.2 . .
C14 C13 C10 122.1(4) . .
C14 C13 C17 116.5(4) . .
C17 C13 C10 121.3(4) . .
C13 C14 H14 119.4 . .
C13 C14 C15 121.1(4) . .
C15 C14 H14 119.4 . .
N2 C15 C14 120.9(5) . .
N2 C15 H15 119.5 . .
C14 C15 H15 119.5 . .
N2 C16 H16 118.8 . .
N2 C16 C17 122.3(4) . .
C17 C16 H16 118.8 . .
C13 C17 H17 120.4 . .
C16 C17 C13 119.2(5) . .
C16 C17 H17 120.4 . .
N2 C18 H18A 110.0 . .
N2 C18 H18B 110.0 . .
N2 C18 C19 108.5(3) . .
H18A C18 H18B 108.4 . .
C19 C18 H18A 110.0 . .
C19 C18 H18B 110.0 . .
C20 C19 C18 120.0(4) . .
C24 C19 C18 119.7(4) . .
C24 C19 C20 120.2(4) . .
C19 C20 H20 120.0 . .
C21 C20 C19 120.0(4) . .
C21 C20 H20 120.0 . .
C20 C21 H21 119.9 . .
C20 C21 C22 120.1(4) . .
C22 C21 H21 119.9 . .
C21 C22 C1 120.1(4) . 2_576
C21 C22 C23 118.9(4) . .
C23 C22 C1 120.8(4) . 2_576
C22 C23 H23 119.6 . .
C24 C23 C22 120.9(4) . .
C24 C23 H23 119.6 . .
C19 C24 H24 120.1 . .
C23 C24 C19 119.8(4) . .
C23 C24 H24 120.1 . .
N3 C43 C44 179.0(6) . .
C43 C44 H44A 109.5 . .
C43 C44 H44B 109.5 . .
C43 C44 H44C 109.5 . .
H44A C44 H44B 109.5 . .
H44A C44 H44C 109.5 . .
H44B C44 H44C 109.5 . .
N4 C45 C46 178.1(10) . .
C45 C46 H46A 109.5 . .
C45 C46 H46B 109.5 . .
C45 C46 H46C 109.5 . .
H46A C46 H46B 109.5 . .
H46A C46 H46C 109.5 . .
H46B C46 H46C 109.5 . .
C26 C25 H25 117.2 . .
C42 C25 H25 117.2 . .
C42 C25 C26 126(2) . .
C25 C26 H26 120.9 . .
C25 C26 C27 118(2) . .
C27 C26 H26 120.9 . .
C26 C27 H27 121.9 . .
C28 C27 C26 116(2) . .
C28 C27 H27 121.9 . .
C27 C28 H28 116.6 . .
C29 C28 C27 127(2) . .
C29 C28 H28 116.6 . .
C28 C29 C30 134(2) . .
C28 C29 C42 113.2(19) . .
C30 C29 C42 113(2) . .
C29 C30 H30 119.2 . .
C29 C30 C31 122(2) . .
C31 C30 H30 119.2 . .
C30 C31 C32 116(2) . .
C40 C31 C30 115.8(15) . .
C40 C31 C32 128(2) . .
C33 C32 C31 125(2) . .
C37 C32 C31 115(2) . .
C37 C32 C33 120(2) . .
C32 C33 H33 119.2 . .
C34 C33 C32 122(3) . .
C34 C33 H33 119.2 . .
C33 C34 H34 120.1 . .
C33 C34 C35 120(2) . .
C35 C34 H34 120.1 . .
C34 C35 H35 116.0 . .
C34 C35 C36 128(2) . .
C36 C35 H35 116.0 . .
C35 C36 H36 126.0 . .
C35 C36 C37 108(2) . .
C37 C36 H36 126.0 . .
C32 C37 C36 122(2) . .
C32 C37 C38 128(2) . .
C38 C37 C36 110(2) . .
C37 C38 H38 124.6 . .
C39 C38 C37 111(2) . .
C39 C38 H38 124.6 . .
C38 C39 H39 115.9 . .
C38 C39 C40 128.2(18) . .
C40 C39 H39 115.9 . .
C31 C40 C39 110.0(17) . .
C31 C40 C41 135(2) . .
C41 C40 C39 115.5(17) . .
C40 C41 H41 125.2 . .
C42 C41 C40 109.6(19) . .
C42 C41 H41 125.2 . .
C25 C42 C29 119(2) . .
C25 C42 C41 115(2) . .
C41 C42 C29 126(2) . .
F1 P1 F2A 148.6(5) . .
F2 P1 F1 173.5(4) . .
F2 P1 F3 97.0(6) . .
F2 P1 F4 96.6(5) . .
F2 P1 F5 90.0(4) . .
F2 P1 F6 93.5(4) . .
F2 P1 F2A 37.4(4) . .
F2 P1 F3A 110.9(7) . .
F2 P1 F4A 111.7(8) . .
F2 P1 F5A 61.6(8) . .
F2 P1 F6A 59.7(4) . .
F3 P1 F1 89.4(5) . .
F3 P1 F4 91.9(6) . .
F3 P1 F5 173.0(6) . .
F3 P1 F6 94.0(5) . .
F3 P1 F2A 65.9(6) . .
F3 P1 F3A 21.2(6) . .
F3 P1 F4A 80.6(9) . .
F3 P1 F5A 152.9(8) . .
F3 P1 F6A 89.3(6) . .
F4 P1 F1 84.3(5) . .
F4 P1 F5 87.1(5) . .
F4 P1 F6 167.6(6) . .
F4 P1 F2A 77.7(6) . .
F4 P1 F3A 105.4(7) . .
F4 P1 F6A 156.2(5) . .
F5 P1 F1 83.6(4) . .
F5 P1 F2A 120.5(6) . .
F6 P1 F1 84.8(4) . .
F6 P1 F5 85.8(4) . .
F6 P1 F2A 114.7(5) . .
F6 P1 F3A 77.5(6) . .
F6 P1 F6A 35.0(3) . .
F1A P1 F1 32.0(4) . .
F1A P1 F2 142.7(6) . .
F1A P1 F3 109.8(6) . .
F1A P1 F4 107.7(6) . .
F1A P1 F5 64.1(5) . .
F1A P1 F6 60.0(5) . .
F1A P1 F2A 173.5(5) . .
F1A P1 F3A 89.9(7) . .
F1A P1 F4A 98.3(10) . .
F1A P1 F5A 97.0(8) . .
F1A P1 F6A 94.2(5) . .
F3A P1 F1 74.9(7) . .
F3A P1 F5 153.8(6) . .
F3A P1 F2A 85.1(7) . .
F3A P1 F6A 83.4(7) . .
F4A P1 F1 70.5(8) . .
F4A P1 F4 18.0(7) . .
F4A P1 F5 96.7(9) . .
F4A P1 F6 154.7(7) . .
F4A P1 F2A 85.8(10) . .
F4A P1 F3A 90.3(9) . .
F4A P1 F5A 91.7(7) . .
F4A P1 F6A 166.0(10) . .
F5A P1 F1 112.6(8) . .
F5A P1 F4 75.5(6) . .
F5A P1 F5 32.9(6) . .
F5A P1 F6 103.3(5) . .
F5A P1 F2A 87.8(9) . .
F5A P1 F3A 172.5(10) . .
F5A P1 F6A 93.0(6) . .
F6A P1 F1 119.5(4) . .
F6A P1 F5 94.4(4) . .
F6A P1 F2A 81.1(5) . .
F7 P2 F10 74.7(5) . .
F7 P2 F12A 88.5(4) . .
F8 P2 F7 178.6(3) . .
F8 P2 F10 105.7(6) . .
F8 P2 F9A 97.7(6) . .
F8 P2 F11A 76.6(8) . .
F8 P2 F12A 92.1(5) . .
F9 P2 F7 103.5(10) . .
F9 P2 F8 75.3(9) . .
F9 P2 F10 85.6(8) . .
F9 P2 F11 162.1(12) . .
F9 P2 F12 96.0(8) . .
F9 P2 F9A 56.6(10) . .
F9 P2 F10A 41.1(8) . .
F9 P2 F11A 121.4(12) . .
F9 P2 F12A 140.0(9) . .
F11 P2 F7 86.1(4) . .
F11 P2 F8 95.2(4) . .
F11 P2 F10 82.4(6) . .
F11 P2 F12 95.8(6) . .
F11 P2 F9A 140.9(8) . .
F11 P2 F10A 124.4(8) . .
F11 P2 F11A 40.7(6) . .
F11 P2 F12A 53.9(7) . .
F12 P2 F7 105.9(6) . .
F12 P2 F8 73.8(6) . .
F12 P2 F10 178.1(6) . .
F12 P2 F9A 53.6(7) . .
F12 P2 F11A 123.3(9) . .
F12 P2 F12A 44.0(5) . .
F9A P2 F7 81.1(6) . .
F9A P2 F10 128.3(7) . .
F9A P2 F11A 174.4(9) . .
F9A P2 F12A 88.8(7) . .
F10A P2 F7 93.8(5) . .
F10A P2 F8 85.6(6) . .
F10A P2 F10 44.9(5) . .
F10A P2 F12 136.6(6) . .
F10A P2 F9A 93.4(7) . .
F10A P2 F11A 86.7(8) . .
F10A P2 F12A 177.0(6) . .
F11A P2 F7 104.6(8) . .
F11A P2 F10 54.8(8) . .
F11A P2 F12A 90.9(7) . .
F12A P2 F10 134.4(6) . .

loop_
_geom_bond_atom_site_label_1
_geom_bond_atom_site_label_2
_geom_bond_distance
_geom_bond_site_symmetry_2
N1 C1 1.494(5) .
N1 C2 1.332(6) .
N1 C6 1.371(5) .
N2 C15 1.318(6) .
N2 C16 1.325(6) .
N2 C18 1.505(5) .
C1 H1A 0.9900 .
C1 H1B 0.9900 .
C1 C22 1.503(6) 2_576
C2 H2 0.9500 .
C2 C3 1.372(6) .
C3 H3 0.9500 .
C3 C4 1.386(6) .
C4 C5 1.397(7) .
C4 C7 1.469(6) .
C5 H5 0.9500 .
C5 C6 1.368(6) .
C6 H6 0.9500 .
C7 C8 1.408(7) .
C7 C12 1.391(7) .
C8 H8 0.9500 .
C8 C9 1.374(7) .
C9 H9 0.9500 .
C9 C10 1.393(7) .
C10 C11 1.386(7) .
C10 C13 1.471(6) .
C11 H11 0.9500 .
C11 C12 1.378(7) .
C12 H12 0.9500 .
C13 C14 1.372(7) .
C13 C17 1.402(7) .
C14 H14 0.9500 .
C14 C15 1.379(7) .
C15 H15 0.9500 .
C16 H16 0.9500 .
C16 C17 1.372(7) .
C17 H17 0.9500 .
C18 H18A 0.9900 .
C18 H18B 0.9900 .
C18 C19 1.511(7) .
C19 C20 1.391(6) .
C19 C24 1.383(7) .
C20 H20 0.9500 .
C20 C21 1.389(7) .
C21 H21 0.9500 .
C21 C22 1.395(6) .
C22 C1 1.503(6) 2_576
C22 C23 1.397(6) .
C23 H23 0.9500 .
C23 C24 1.381(7) .
C24 H24 0.9500 .
N3 C43 1.131(6) .
C43 C44 1.456(7) .
C44 H44A 0.9800 .
C44 H44B 0.9800 .
C44 H44C 0.9800 .
N4 C45 1.149(14) .
C45 C46 1.401(14) .
C46 H46A 0.9800 .
C46 H46B 0.9800 .
C46 H46C 0.9800 .
C25 H25 0.9500 .
C25 C26 1.32(3) .
C25 C42 1.27(3) .
C26 H26 0.9500 .
C26 C27 1.49(3) .
C27 H27 0.9500 .
C27 C28 1.37(3) .
C28 H28 0.9500 .
C28 C29 1.32(3) .
C29 C30 1.36(3) .
C29 C42 1.57(3) .
C30 H30 0.9500 .
C30 C31 1.49(4) .
C31 C32 1.57(3) .
C31 C40 1.27(3) .
C32 C33 1.35(3) .
C32 C37 1.30(3) .
C33 H33 0.9500 .
C33 C34 1.33(3) .
C34 H34 0.9500 .
C34 C35 1.34(3) .
C35 H35 0.9500 .
C35 C36 1.35(3) .
C36 H36 0.9500 .
C36 C37 1.60(3) .
C37 C38 1.49(3) .
C38 H38 0.9500 .
C38 C39 1.38(3) .
C39 H39 0.9500 .
C39 C40 1.60(3) .
C40 C41 1.37(3) .
C41 H41 0.9500 .
C41 C42 1.37(3) .
P1 F1 1.703(6) .
P1 F2 1.486(5) .
P1 F3 1.517(13) .
P1 F4 1.600(13) .
P1 F5 1.675(7) .
P1 F6 1.619(6) .
P1 F1A 1.421(8) .
P1 F2A 1.743(9) .
P1 F3A 1.631(18) .
P1 F4A 1.53(2) .
P1 F5A 1.535(9) .
P1 F6A 1.639(8) .
P2 F7 1.564(5) .
P2 F8 1.529(5) .
P2 F9 1.466(9) .
P2 F10 1.657(10) .
P2 F11 1.487(7) .
P2 F12 1.509(8) .
P2 F9A 1.559(8) .
P2 F10A 1.502(12) .
P2 F11A 1.563(11) .
P2 F12A 1.632(11) .

loop_
_geom_torsion_atom_site_label_1
_geom_torsion_atom_site_label_2
_geom_torsion_atom_site_label_3
_geom_torsion_atom_site_label_4
_geom_torsion
_geom_torsion_site_symmetry_1
_geom_torsion_site_symmetry_4
N1 C2 C3 C4 -2.1(7) . .
N2 C16 C17 C13 -0.9(8) . .
N2 C18 C19 C20 -89.7(5) . .
N2 C18 C19 C24 85.1(5) . .
C1 N1 C2 C3 175.2(4) . .
C1 N1 C6 C5 -174.7(4) . .
C1 C22 C23 C24 172.2(4) 2_576 .
C2 N1 C1 C22 -105.0(4) . 2_576
C2 N1 C6 C5 0.2(7) . .
C2 C3 C4 C5 2.9(7) . .
C2 C3 C4 C7 -177.5(4) . .
C3 C4 C5 C6 -2.3(7) . .
C3 C4 C7 C8 8.1(7) . .
C3 C4 C7 C12 -175.1(5) . .
C4 C5 C6 N1 0.8(7) . .
C4 C7 C8 C9 177.4(4) . .
C4 C7 C12 C11 -178.9(5) . .
C5 C4 C7 C8 -172.4(4) . .
C5 C4 C7 C12 4.4(7) . .
C6 N1 C1 C22 69.8(5) . 2_576
C6 N1 C2 C3 0.5(7) . .
C7 C4 C5 C6 178.2(4) . .
C7 C8 C9 C10 -0.2(8) . .
C8 C7 C12 C11 -2.0(8) . .
C8 C9 C10 C11 1.3(7) . .
C8 C9 C10 C13 -176.4(4) . .
C9 C10 C11 C12 -2.8(8) . .
C9 C10 C13 C14 26.7(7) . .
C9 C10 C13 C17 -156.2(5) . .
C10 C11 C12 C7 3.3(9) . .
C10 C13 C14 C15 174.4(5) . .
C10 C13 C17 C16 -174.0(4) . .
C11 C10 C13 C14 -150.9(5) . .
C11 C10 C13 C17 26.2(7) . .
C12 C7 C8 C9 0.5(7) . .
C13 C10 C11 C12 174.9(5) . .
C13 C14 C15 N2 -0.2(8) . .
C14 C13 C17 C16 3.3(7) . .
C15 N2 C16 C17 -2.3(8) . .
C15 N2 C18 C19 73.0(5) . .
C16 N2 C15 C14 2.8(7) . .
C16 N2 C18 C19 -102.0(5) . .
C17 C13 C14 C15 -2.8(7) . .
C18 N2 C15 C14 -172.2(4) . .
C18 N2 C16 C17 172.8(4) . .
C18 C19 C20 C21 171.3(4) . .
C18 C19 C24 C23 -171.5(4) . .
C19 C20 C21 C22 0.6(6) . .
C20 C19 C24 C23 3.3(7) . .
C20 C21 C22 C1 -172.5(4) . 2_576
C20 C21 C22 C23 2.6(6) . .
C21 C22 C23 C24 -2.9(7) . .
C22 C23 C24 C19 -0.1(7) . .
C24 C19 C20 C21 -3.5(6) . .
C25 C26 C27 C28 6(2) . .
C26 C25 C42 C29 -5(3) . .
C26 C25 C42 C41 175.5(17) . .
C26 C27 C28 C29 -5(3) . .
C27 C28 C29 C30 -174.8(19) . .
C27 C28 C29 C42 0(2) . .
C28 C29 C30 C31 171.5(18) . .
C28 C29 C42 C25 5(2) . .
C28 C29 C42 C41 -175.2(16) . .
C29 C30 C31 C32 -179.3(17) . .
C29 C30 C31 C40 4(2) . .
C30 C29 C42 C25 -178.8(16) . .
C30 C29 C42 C41 1(2) . .
C30 C31 C32 C33 2(2) . .
C30 C31 C32 C37 -175.8(14) . .
C30 C31 C40 C39 177.1(13) . .
C30 C31 C40 C41 -1(3) . .
C31 C32 C33 C34 179.4(17) . .
C31 C32 C37 C36 -176.4(15) . .
C31 C32 C37 C38 1(3) . .
C31 C40 C41 C42 -1(3) . .
C32 C31 C40 C39 1(2) . .
C32 C31 C40 C41 -177.6(18) . .
C32 C33 C34 C35 -4(3) . .
C32 C37 C38 C39 -3(2) . .
C33 C32 C37 C36 5(2) . .
C33 C32 C37 C38 -177.5(15) . .
C33 C34 C35 C36 7(3) . .
C34 C35 C36 C37 -4(3) . .
C35 C36 C37 C32 -2(2) . .
C35 C36 C37 C38 -179.8(15) . .
C36 C37 C38 C39 174.3(14) . .
C37 C32 C33 C34 -3(2) . .
C37 C38 C39 C40 5(2) . .
C38 C39 C40 C31 -4(2) . .
C38 C39 C40 C41 174.9(16) . .
C39 C40 C41 C42 -179.5(13) . .
C40 C31 C32 C33 178.5(18) . .
C40 C31 C32 C37 0(3) . .
C40 C41 C42 C25 -178.9(15) . .
C40 C41 C42 C29 1(2) . .
C42 C25 C26 C27 -1(3) . .
C42 C29 C30 C31 -4(2) . .
